data_7702322
loop_
_publ_author_name
'Bois, Hugues'
'Connelly, Neil G.'
'Crossley, John G.'
'Guillorit, Jean-Christophe'
'Lewis, Gareth R.'
'Orpen, A. Guy'
'Thornton, Peter'

_publ_section_title
;
 Structural studies of [Pt(CNMe)4][M(mnt)2]n {M&#x2005;=&#x2005;Pd or Pt,
 mnt&#x2005;=&#x2005;[S2C2(CN)2]2&#x2212;, n&#x2005;=&#x2005;1 or 2}:
 structure-dependent paramagnetism of three crystal forms of
 [Pt(CNMe)4][Pt(mnt)2]2
;
_journal_issue 17
_journal_name_full 'Journal of the Chemical Society, Dalton Transactions'
_journal_page_first 2833
_journal_paper_doi 10.1039/a803456g
_journal_year 1998
_chemical_formula_sum 'C24 H12 N12 Pt3 S8'
_chemical_formula_weight 1310.194
_space_group_IT_number 2
_space_group_name_Hall '-P 1'
_space_group_name_H-M_alt 'P -1'
_symmetry_cell_setting triclinic
_symmetry_space_group_name_H-M 'P -1'
_atom_sites_solution_hydrogens geom
_atom_sites_solution_primary direct
_atom_sites_solution_secondary difmap
_audit_creation_method SHELXL
_cell_angle_alpha 100.323(10)
_cell_angle_beta 91.272(12)
_cell_angle_gamma 96.547(11)
_cell_formula_units_Z 2
_cell_length_a 11.069(2)
_cell_length_b 12.463(3)
_cell_length_c 13.514(3)
_cell_measurement_reflns_used 195
_cell_measurement_temperature 173(2)
_cell_measurement_theta_max 27.50
_cell_measurement_theta_min 2.04
_cell_volume 1820.4(7)
_computing_cell_refinement 'local programs'
_computing_data_collection 'Siemens SMART'
_computing_data_reduction 'Siemens SAINT'
_computing_structure_refinement 'SHELXL-93 (Sheldrick, 1993)'
_computing_structure_solution 'SHELXS-86 (Sheldrick, 1990)'
_diffrn_ambient_temperature 173(2)
_diffrn_measurement_device 'Siemens SMART CCD diffractometer'
_diffrn_measurement_method '\w rotation with narrow frames'
_diffrn_radiation_monochromator graphite
_diffrn_radiation_source 'fine-focus sealed tube'
_diffrn_radiation_type MoK\a
_diffrn_radiation_wavelength 0.71073
_diffrn_reflns_av_R_equivalents 0.0585
_diffrn_reflns_av_sigmaI/netI 0.0481
_diffrn_reflns_limit_h_max 12
_diffrn_reflns_limit_h_min -8
_diffrn_reflns_limit_k_max 12
_diffrn_reflns_limit_k_min -13
_diffrn_reflns_limit_l_max 14
_diffrn_reflns_limit_l_min -14
_diffrn_reflns_number 7818
_diffrn_reflns_theta_max 23.25
_diffrn_reflns_theta_min 1.53
_exptl_absorpt_coefficient_mu 11.994
_exptl_absorpt_correction_T_max 0.976
_exptl_absorpt_correction_T_min 0.477
_exptl_absorpt_correction_type empirical
_exptl_crystal_colour black
_exptl_crystal_density_diffrn 2.390
_exptl_crystal_density_meas ?
_exptl_crystal_description cuboid
_exptl_crystal_F_000 1204
_exptl_crystal_size_max 0.3
_exptl_crystal_size_mid 0.2
_exptl_crystal_size_min 0.2
_refine_diff_density_max 1.346
_refine_diff_density_min -1.916
_refine_diff_density_rms 0.237
_refine_ls_extinction_method none
_refine_ls_goodness_of_fit_all 1.183
_refine_ls_goodness_of_fit_obs 1.182
_refine_ls_hydrogen_treatment noref
_refine_ls_matrix_type full
_refine_ls_number_parameters 431
_refine_ls_number_reflns 5056
_refine_ls_number_restraints 0
_refine_ls_restrained_S_all 1.206
_refine_ls_restrained_S_obs 1.182
_refine_ls_R_factor_all 0.0548
_refine_ls_R_factor_obs 0.0493
_refine_ls_shift/esd_max -0.032
_refine_ls_shift/esd_mean 0.001
_refine_ls_structure_factor_coef Fsqd
_refine_ls_weighting_details 'w=1/[\s^2^(Fo^2^)+(0.0592P)^2^+18.6616P] where  P=(Fo^2^+2Fc^2^)/3''
_refine_ls_weighting_scheme calc
_refine_ls_wR_factor_all 0.1364
_refine_ls_wR_factor_obs 0.1274
_reflns_number_observed 4673
_reflns_number_total 5103
_reflns_observed_criterion >2sigma(I)
_cod_data_source_file g803456.txt
_cod_data_source_block 6
_cod_depositor_comments
;
The following automatic conversions were performed:

data item '_exptl_crystal_density_meas' value 'not measured' was
changed to '?' -- the value is perceived as not measured.

data item '_refine_ls_weighting_scheme' value 'calc
w=1/[\s^2^(Fo^2^)+(0.0592P)^2^+18.6616P] where P=(Fo^2^+2Fc^2^)/3''
was changed to 'calc'. A new data item '_refine_ls_weighting_details'
was created with the value set to
'w=1/[\s^2^(Fo^2^)+(0.0592P)^2^+18.6616P] where P=(Fo^2^+2Fc^2^)/3''.

Automatic conversion script
Id: cif_fix_values 6909 2019-04-08 15:41:33Z antanas 
;
_cod_original_cell_volume 1820.5(7)
_cod_original_sg_symbol_H-M P-1
_cod_database_code 7702322

loop_
_symmetry_equiv_pos_as_xyz
'x, y, z'
'-x, -y, -z'

loop_
_atom_site_aniso_label
_atom_site_aniso_U_11
_atom_site_aniso_U_22
_atom_site_aniso_U_33
_atom_site_aniso_U_23
_atom_site_aniso_U_13
_atom_site_aniso_U_12
Pt1 0.0402(4) 0.0432(4) 0.0395(4) 0.0105(3) 0.0077(3) 0.0075(3)
Pt2 0.0535(5) 0.0593(5) 0.0518(5) 0.0114(4) 0.0013(4) -0.0049(4)
Pt3 0.0526(3) 0.0503(3) 0.0415(3) 0.0122(2) 0.0120(2) 0.0150(2)
Pt4 0.0520(3) 0.0584(4) 0.0392(3) 0.0116(2) 0.0033(2) 0.0037(2)
S1 0.055(2) 0.068(2) 0.052(2) 0.025(2) 0.016(2) 0.017(2)
S2 0.064(2) 0.066(2) 0.043(2) 0.013(2) 0.008(2) 0.008(2)
S3 0.072(2) 0.066(2) 0.049(2) 0.018(2) 0.014(2) 0.008(2)
S4 0.062(2) 0.061(2) 0.044(2) 0.017(2) 0.007(2) 0.008(2)
S5 0.067(2) 0.068(2) 0.045(2) 0.011(2) 0.011(2) 0.000(2)
S6 0.073(2) 0.061(2) 0.036(2) 0.010(2) 0.013(2) 0.005(2)
S7 0.073(2) 0.057(2) 0.043(2) 0.010(2) 0.006(2) -0.002(2)
S8 0.069(2) 0.071(2) 0.042(2) 0.020(2) 0.008(2) 0.009(2)
N1 0.049(7) 0.061(7) 0.038(6) 0.006(5) 0.009(5) 0.013(6)
N2 0.054(7) 0.054(7) 0.048(8) 0.006(6) 0.011(6) 0.001(5)
N3 0.054(7) 0.061(8) 0.052(7) 0.014(7) -0.002(6) -0.006(6)
N4 0.059(7) 0.057(7) 0.046(7) 0.002(6) -0.005(6) -0.002(6)
N5 0.076(10) 0.082(10) 0.094(11) 0.032(9) 0.027(9) 0.019(8)
N6 0.072(10) 0.105(12) 0.083(11) 0.020(9) -0.007(9) -0.001(9)
N7 0.103(12) 0.072(10) 0.114(14) 0.041(10) 0.030(11) -0.001(9)
N8 0.085(11) 0.085(11) 0.099(13) 0.002(9) 0.003(10) 0.000(9)
N9 0.099(11) 0.066(9) 0.055(8) 0.001(7) 0.020(7) 0.004(8)
N10 0.091(11) 0.072(10) 0.071(10) 0.014(8) 0.016(8) 0.006(8)
N11 0.104(12) 0.066(9) 0.074(10) 0.006(8) 0.006(9) -0.009(8)
N12 0.117(14) 0.087(12) 0.082(11) 0.041(10) 0.020(10) 0.009(10)
C1 0.041(8) 0.054(8) 0.045(8) 0.014(6) 0.015(6) 0.014(6)
C2 0.042(8) 0.087(12) 0.095(13) 0.025(10) 0.018(8) -0.008(8)
C3 0.043(7) 0.038(7) 0.057(10) 0.009(6) 0.007(6) 0.007(5)
C4 0.116(15) 0.124(17) 0.033(9) 0.029(9) -0.009(9) 0.021(12)
C5 0.055(8) 0.061(9) 0.042(8) 0.012(7) 0.007(6) -0.001(7)
C6 0.091(12) 0.056(9) 0.056(9) 0.009(8) 0.017(8) 0.005(8)
C7 0.044(8) 0.076(10) 0.037(7) 0.001(7) 0.009(6) 0.011(7)
C8 0.090(12) 0.067(10) 0.062(10) 0.018(8) -0.002(9) -0.007(9)
C9 0.049(8) 0.060(9) 0.057(9) 0.005(7) 0.008(7) 0.029(7)
C10 0.057(9) 0.054(8) 0.060(9) 0.020(7) 0.019(7) 0.020(7)
C11 0.048(8) 0.056(8) 0.047(8) 0.001(6) 0.017(6) 0.024(6)
C12 0.053(9) 0.080(11) 0.051(9) 0.011(8) 0.010(8) 0.025(8)
C13 0.076(10) 0.046(8) 0.047(9) 0.004(6) 0.016(7) 0.011(7)
C14 0.078(11) 0.053(9) 0.067(10) 0.013(8) 0.035(9) 0.012(8)
C15 0.058(8) 0.049(8) 0.050(8) 0.009(6) 0.008(7) 0.014(7)
C16 0.069(11) 0.053(9) 0.087(12) 0.014(9) -0.005(10) 0.020(8)
C17 0.056(8) 0.059(9) 0.044(8) 0.002(7) -0.007(6) 0.004(7)
C18 0.062(9) 0.066(10) 0.041(8) 0.007(8) 0.012(7) 0.003(7)
C19 0.059(8) 0.061(9) 0.029(7) 0.011(6) 0.000(6) 0.007(7)
C20 0.058(9) 0.072(11) 0.040(8) 0.007(7) -0.002(6) 0.001(8)
C21 0.058(8) 0.041(8) 0.065(10) 0.010(7) -0.002(7) 0.002(6)
C22 0.066(10) 0.064(10) 0.065(11) 0.027(9) 0.007(8) -0.003(8)
C23 0.039(7) 0.061(9) 0.055(9) 0.028(7) 0.003(6) 0.007(6)
C24 0.083(12) 0.067(11) 0.056(10) 0.016(8) 0.008(8) 0.011(9)

loop_
_atom_site_label
_atom_site_type_symbol
_atom_site_fract_x
_atom_site_fract_y
_atom_site_fract_z
_atom_site_U_iso_or_equiv
_atom_site_thermal_displace_type
_atom_site_occupancy
_atom_site_calc_flag
_atom_site_refinement_flags
Pt1 Pt 0.0000 0.0000 0.0000 0.0403(2) Uani 1 d S
Pt2 Pt -0.5000 0.5000 0.5000 0.0556(2) Uani 1 d S
Pt3 Pt -0.02489(5) -0.34906(4) 0.04791(4) 0.0468(2) Uani 1 d .
Pt4 Pt -0.21318(5) 0.36686(5) 0.49429(4) 0.0497(2) Uani 1 d .
S1 S 0.0837(3) -0.2646(3) -0.0629(3) 0.0558(9) Uani 1 d .
S2 S 0.1242(4) -0.2871(3) 0.1686(3) 0.0571(9) Uani 1 d .
S3 S -0.1294(4) -0.4365(3) 0.1582(3) 0.0614(10) Uani 1 d .
S4 S -0.1738(3) -0.4159(3) -0.0721(3) 0.0547(9) Uani 1 d .
S5 S -0.1983(4) 0.2484(3) 0.3489(3) 0.0605(9) Uani 1 d .
S6 S -0.2898(4) 0.2262(3) 0.5679(3) 0.0569(9) Uani 1 d .
S7 S -0.2161(4) 0.4834(3) 0.6422(3) 0.0582(9) Uani 1 d .
S8 S -0.1429(4) 0.5082(3) 0.4191(3) 0.0594(9) Uani 1 d .
N1 N 0.2525(11) 0.1317(10) -0.0054(8) 0.049(3) Uani 1 d .
N2 N 0.0477(11) -0.0164(10) 0.2223(10) 0.053(3) Uani 1 d .
N3 N -0.5340(11) 0.2802(11) 0.3447(9) 0.056(3) Uani 1 d .
N4 N -0.5936(11) 0.3469(10) 0.6459(9) 0.056(3) Uani 1 d .
N5 N 0.3711(14) -0.0947(13) -0.0780(13) 0.081(4) Uani 1 d .
N6 N 0.4151(15) -0.1058(15) 0.2149(13) 0.088(5) Uani 1 d .
N7 N -0.4075(16) -0.6247(13) 0.1716(14) 0.094(5) Uani 1 d .
N8 N -0.4601(16) -0.6037(14) -0.1116(14) 0.092(5) Uani 1 d .
N9 N -0.2422(14) -0.0476(12) 0.2416(11) 0.075(4) Uani 1 d .
N10 N -0.3639(14) -0.0741(13) 0.5144(11) 0.078(4) Uani 1 d .
N11 N -0.1598(15) 0.7763(13) 0.7551(12) 0.084(4) Uani 1 d .
N12 N -0.0667(17) 0.8079(15) 0.4713(13) 0.092(5) Uani 1 d .
C1 C 0.1589(13) 0.0850(11) -0.0033(10) 0.045(3) Uani 1 d .
C2 C 0.3705(13) 0.1897(15) -0.0175(15) 0.075(5) Uani 1 d .
H2A H 0.3874(53) 0.2518(64) 0.0363(56) 0.112 Uiso 1 calc R
H2B H 0.3706(40) 0.2145(94) -0.0808(46) 0.112 Uiso 1 calc R
H2C H 0.4318(19) 0.1414(35) -0.0160(100) 0.112 Uiso 1 calc R
C3 C 0.0310(12) -0.0114(10) 0.1418(12) 0.046(3) Uani 1 d .
C4 C 0.0730(20) -0.0252(18) 0.3247(12) 0.089(6) Uani 1 d .
H4A H 0.0341(115) -0.0940(57) 0.3372(33) 0.133 Uiso 1 calc R
H4B H 0.0427(123) 0.0340(72) 0.3689(12) 0.133 Uiso 1 calc R
H4C H 0.1594(21) -0.0215(126) 0.3366(33) 0.133 Uiso 1 calc R
C5 C -0.5179(13) 0.3632(13) 0.3983(11) 0.053(3) Uani 1 d .
C6 C -0.5439(17) 0.1763(13) 0.2774(12) 0.068(4) Uani 1 d .
H6A H -0.6248(36) 0.1595(48) 0.2472(70) 0.102 Uiso 1 calc R
H6B H -0.5275(110) 0.1201(20) 0.3142(21) 0.102 Uiso 1 calc R
H6C H -0.4862(78) 0.1798(34) 0.2258(54) 0.102 Uiso 1 calc R
C7 C -0.5544(12) 0.4085(14) 0.5967(10) 0.053(4) Uani 1 d .
C8 C -0.6414(17) 0.2654(14) 0.7018(13) 0.073(5) Uani 1 d .
H8A H -0.6680(108) 0.3009(14) 0.7652(43) 0.110 Uiso 1 calc R
H8B H -0.5792(39) 0.2207(68) 0.7133(84) 0.110 Uiso 1 calc R
H8C H -0.7091(76) 0.2200(68) 0.6643(45) 0.110 Uiso 1 calc R
C9 C 0.2125(13) -0.2039(12) 0.0079(11) 0.054(4) Uani 1 d .
C10 C 0.3031(14) -0.1426(12) -0.0382(12) 0.054(3) Uani 1 d .
C11 C 0.2276(12) -0.2120(11) 0.1086(10) 0.050(3) Uani 1 d .
C12 C 0.3345(14) -0.1524(14) 0.1659(12) 0.060(4) Uani 1 d .
C13 C -0.2562(15) -0.5017(12) 0.0864(11) 0.056(4) Uani 1 d .
C14 C -0.3422(16) -0.5695(13) 0.1328(13) 0.065(4) Uani 1 d .
C15 C -0.2722(13) -0.4948(11) -0.0111(11) 0.052(3) Uani 1 d .
C16 C -0.3769(16) -0.5539(14) -0.0659(14) 0.069(4) Uani 1 d .
C17 C -0.2493(13) 0.1264(12) 0.3789(10) 0.054(3) Uani 1 d .
C18 C -0.2458(14) 0.0276(13) 0.3030(11) 0.057(4) Uani 1 d .
C19 C -0.2883(13) 0.1158(12) 0.4735(9) 0.050(3) Uani 1 d .
C20 C -0.3324(14) 0.0098(15) 0.4969(11) 0.058(4) Uani 1 d .
C21 C -0.1661(13) 0.6087(11) 0.6122(12) 0.055(4) Uani 1 d .
C22 C -0.1619(15) 0.7030(14) 0.6892(13) 0.064(4) Uani 1 d .
C23 C -0.1363(12) 0.6184(12) 0.5178(11) 0.050(3) Uani 1 d .
C24 C -0.0940(17) 0.7274(15) 0.4939(13) 0.068(4) Uani 1 d .

loop_
_atom_type_symbol
_atom_type_description
_atom_type_scat_dispersion_real
_atom_type_scat_dispersion_imag
_atom_type_scat_source
C C 0.0033 0.0016 'International Tables Vol C Tables 4.2.6.8 and 6.1.1.4'
H H 0.0000 0.0000 'International Tables Vol C Tables 4.2.6.8 and 6.1.1.4'
N N 0.0061 0.0033 'International Tables Vol C Tables 4.2.6.8 and 6.1.1.4'
S S 0.1246 0.1234 'International Tables Vol C Tables 4.2.6.8 and 6.1.1.4'
Pt Pt -1.7033 8.3905 'International Tables Vol C Tables 4.2.6.8 and 6.1.1.4'

loop_
_geom_angle_atom_site_label_1
_geom_angle_atom_site_label_2
_geom_angle_atom_site_label_3
_geom_angle
_geom_angle_site_symmetry_1
_geom_angle_site_symmetry_3
C1 Pt1 C1 180.0 2 .
C1 Pt1 C3 88.8(5) 2 .
C1 Pt1 C3 91.2(5) . .
C1 Pt1 C3 91.2(5) 2 2
C1 Pt1 C3 88.8(5) . 2
C3 Pt1 C3 180.0 . 2
C7 Pt2 C7 179.997(3) 2_466 .
C7 Pt2 C5 86.6(6) 2_466 2_466
C7 Pt2 C5 93.4(6) . 2_466
C7 Pt2 C5 93.4(6) 2_466 .
C7 Pt2 C5 86.6(6) . .
C5 Pt2 C5 179.999(2) 2_466 .
S2 Pt3 S3 89.03(14) . .
S2 Pt3 S4 178.39(14) . .
S3 Pt3 S4 89.98(14) . .
S2 Pt3 S1 90.44(14) . .
S3 Pt3 S1 178.46(14) . .
S4 Pt3 S1 90.52(14) . .
S7 Pt4 S5 176.40(15) . .
S7 Pt4 S8 90.23(14) . .
S5 Pt4 S8 89.86(14) . .
S7 Pt4 S6 89.89(13) . .
S5 Pt4 S6 90.14(14) . .
S8 Pt4 S6 178.10(15) . .
C9 S1 Pt3 102.5(5) . .
C11 S2 Pt3 102.6(5) . .
C13 S3 Pt3 102.3(5) . .
C15 S4 Pt3 102.2(5) . .
C17 S5 Pt4 102.7(5) . .
C19 S6 Pt4 102.3(5) . .
C21 S7 Pt4 103.1(5) . .
C23 S8 Pt4 101.7(5) . .
C1 N1 C2 175.0(14) . .
C3 N2 C4 177.8(16) . .
C5 N3 C6 175.5(15) . .
C7 N4 C8 176.6(15) . .
N1 C1 Pt1 178.1(12) . .
N2 C3 Pt1 178.9(12) . .
N3 C5 Pt2 174.5(13) . .
N4 C7 Pt2 172.9(13) . .
C11 C9 C10 120.1(14) . .
C11 C9 S1 121.7(12) . .
C10 C9 S1 118.2(12) . .
N5 C10 C9 177.1(18) . .
C9 C11 C12 118.8(13) . .
C9 C11 S2 122.8(11) . .
C12 C11 S2 118.5(11) . .
N6 C12 C11 176.6(17) . .
C15 C13 C14 120.4(15) . .
C15 C13 S3 122.1(12) . .
C14 C13 S3 117.4(12) . .
N7 C14 C13 177.7(20) . .
C13 C15 C16 118.7(15) . .
C13 C15 S4 123.2(12) . .
C16 C15 S4 118.1(12) . .
N8 C16 C15 178.2(19) . .
C19 C17 C18 119.0(14) . .
C19 C17 S5 122.8(11) . .
C18 C17 S5 118.2(11) . .
N9 C18 C17 177.8(16) . .
C17 C19 C20 121.5(13) . .
C17 C19 S6 122.1(11) . .
C20 C19 S6 116.3(10) . .
N10 C20 C19 178.0(18) . .
C23 C21 C22 120.7(13) . .
C23 C21 S7 121.4(11) . .
C22 C21 S7 117.9(12) . .
N11 C22 C21 176.7(17) . .
C21 C23 C24 120.3(14) . .
C21 C23 S8 123.5(11) . .
C24 C23 S8 116.2(11) . .
N12 C24 C23 176.0(20) . .

loop_
_geom_bond_atom_site_label_1
_geom_bond_atom_site_label_2
_geom_bond_distance
_geom_bond_site_symmetry_2
Pt1 C1 1.953(15) 2
Pt1 C1 1.953(15) .
Pt1 C3 1.97(2) .
Pt1 C3 1.97(2) 2
Pt2 C7 1.94(2) 2_466
Pt2 C7 1.94(2) .
Pt2 C5 1.98(2) 2_466
Pt2 C5 1.98(2) .
Pt3 S2 2.262(4) .
Pt3 S3 2.263(4) .
Pt3 S4 2.264(4) .
Pt3 S1 2.270(4) .
Pt4 S7 2.254(4) .
Pt4 S5 2.258(4) .
Pt4 S8 2.259(4) .
Pt4 S6 2.259(4) .
S1 C9 1.72(2) .
S2 C11 1.706(15) .
S3 C13 1.72(2) .
S4 C15 1.708(15) .
S5 C17 1.68(2) .
S6 C19 1.703(14) .
S7 C21 1.717(14) .
S8 C23 1.73(2) .
N1 C1 1.13(2) .
N1 C2 1.45(2) .
N2 C3 1.11(2) .
N2 C4 1.43(2) .
N3 C5 1.14(2) .
N3 C6 1.43(2) .
N4 C7 1.16(2) .
N4 C8 1.43(2) .
N5 C10 1.11(2) .
N6 C12 1.14(2) .
N7 C14 1.14(2) .
N8 C16 1.15(2) .
N9 C18 1.14(2) .
N10 C20 1.13(2) .
N11 C22 1.15(2) .
N12 C24 1.11(2) .
C9 C11 1.39(2) .
C9 C10 1.42(2) .
C11 C12 1.45(2) .
C13 C15 1.35(2) .
C13 C14 1.43(2) .
C15 C16 1.42(2) .
C17 C19 1.38(2) .
C17 C18 1.46(2) .
C19 C20 1.45(2) .
C21 C23 1.35(2) .
C21 C22 1.42(2) .
C23 C24 1.48(2) .
